data_7715037
loop_
_publ_author_name
'Bairagi, Subhash'
'Giri, Soumen'
'Patel, Deepak Kumar'
'Luong, Diana'
'Fokwa, Boniface P. T.'
'Ghosh, Sundargopal'

_publ_section_title
;
 Hetero-trimetallic complexes comprising bridging boryl and borylene
 ligands: an experimental and theoretical study.
;
_journal_issue 7
_journal_name_full 'Dalton transactions (Cambridge, England : 2003)'
_journal_page_first 3191
_journal_page_last 3205
_journal_paper_doi 10.1039/d3dt03907b
_journal_volume 53
_journal_year 2024
_chemical_formula_sum 'C27 H32 O6 Ru2 S2 W'
_chemical_formula_weight 902.63
_space_group_IT_number 61
_space_group_name_Hall '-P 2ac 2ab'
_space_group_name_H-M_alt 'P b c a'
_symmetry_cell_setting orthorhombic
_symmetry_Int_Tables_number 61
_symmetry_space_group_name_Hall '-P 2ac 2ab'
_symmetry_space_group_name_H-M 'P b c a'
_atom_sites_solution_hydrogens mixed
_audit_creation_date 2023-04-03T11:37:01-00:00
_audit_creation_method 'WinGX routine CIF_UPDATE'
_audit_update_record
;
2023-04-03 deposited with the CCDC.	2024-01-15 downloaded from the CCDC.
;
_cell_angle_alpha 90
_cell_angle_beta 90
_cell_angle_gamma 90
_cell_formula_units_Z 8
_cell_length_a 15.2990(7)
_cell_length_b 15.0695(5)
_cell_length_c 25.0075(10)
_cell_measurement_reflns_used 7510
_cell_measurement_temperature 293(2)
_cell_measurement_theta_max 33.368
_cell_measurement_theta_min 3.042
_cell_volume 5765.4(4)
_computing_cell_refinement 'CrysAlisPro 1.171.39.41b (Rigaku OD, 2018)'
_computing_data_collection 'CrysAlisPro 1.171.39.41b (Rigaku OD, 2018)'
_computing_data_reduction 'CrysAlisPro 1.171.39.41b (Rigaku OD, 2018)'
_computing_structure_refinement 'SHELXL-2014/7 (Sheldrick, 2014)'
_diffrn_ambient_temperature 293(2)
_diffrn_detector 'CCD plate'
_diffrn_measured_fraction_theta_full 0.999
_diffrn_measured_fraction_theta_max 0.986
_diffrn_measurement_device 'two-circle diffractometer'
_diffrn_measurement_device_type 'XtaLAB Mini (ROW)'
_diffrn_measurement_method '\w scans'
_diffrn_orient_matrix_type 'CrysAlisPro convention (1999,Acta A55,543-557)'
_diffrn_orient_matrix_UB_11 -0.0175286
_diffrn_orient_matrix_UB_12 -0.0435431
_diffrn_orient_matrix_UB_13 -0.0004359
_diffrn_orient_matrix_UB_21 -0.0254276
_diffrn_orient_matrix_UB_22 0.009985
_diffrn_orient_matrix_UB_23 0.0229451
_diffrn_orient_matrix_UB_31 -0.0345695
_diffrn_orient_matrix_UB_32 0.0147824
_diffrn_orient_matrix_UB_33 -0.0166895
_diffrn_radiation_monochromator graphite
_diffrn_radiation_probe x-ray
_diffrn_radiation_type MoK\a
_diffrn_radiation_wavelength 0.71073
_diffrn_reflns_av_R_equivalents 0.0338
_diffrn_reflns_av_unetI/netI 0.0515
_diffrn_reflns_Laue_measured_fraction_full 0.999
_diffrn_reflns_Laue_measured_fraction_max 0.986
_diffrn_reflns_limit_h_max 20
_diffrn_reflns_limit_h_min -8
_diffrn_reflns_limit_k_max 20
_diffrn_reflns_limit_k_min -21
_diffrn_reflns_limit_l_max 31
_diffrn_reflns_limit_l_min -35
_diffrn_reflns_number 22959
_diffrn_reflns_point_group_measured_fraction_full 0.999
_diffrn_reflns_point_group_measured_fraction_max 0.986
_diffrn_reflns_theta_full 25.242
_diffrn_reflns_theta_max 30.532
_diffrn_reflns_theta_min 2.823
_diffrn_source 'fine-focus sealed X-ray tube'
_diffrn_source_type 'Rigaku (Mo) X-ray Source'
_exptl_absorpt_coefficient_mu 5.199
_exptl_absorpt_correction_T_max 0.939
_exptl_absorpt_correction_T_min 0.893
_exptl_absorpt_correction_type gaussian
_exptl_absorpt_process_details
;
        CrysAlisPro 1.171.39.41b (Rigaku Oxford Diffraction, 2018)
Numerical absorption correction based on gaussian integration over
                        a multifaceted crystal model
        Empirical absorption correction using spherical harmonics,
 implemented in SCALE3 ABSPACK scaling algorithm.
;
_exptl_crystal_colour pink
_exptl_crystal_density_diffrn 2.08
_exptl_crystal_description block
_exptl_crystal_F_000 3488
_exptl_crystal_size_max 0.31
_exptl_crystal_size_mid 0.159
_exptl_crystal_size_min 0.156
_refine_diff_density_max 1.315
_refine_diff_density_min -1.048
_refine_diff_density_rms 0.152
_refine_ls_extinction_method none
_refine_ls_goodness_of_fit_ref 1.053
_refine_ls_hydrogen_treatment mixed
_refine_ls_matrix_type full
_refine_ls_number_parameters 351
_refine_ls_number_reflns 8692
_refine_ls_number_restraints 0
_refine_ls_restrained_S_all 1.053
_refine_ls_R_factor_all 0.0498
_refine_ls_R_factor_gt 0.0314
_refine_ls_shift/su_max 0.001
_refine_ls_shift/su_mean 0
_refine_ls_structure_factor_coef Fsqd
_refine_ls_weighting_details 'w=1/[\s^2^(Fo^2^)+(0.0410P)^2^] where P=(Fo^2^+2Fc^2^)/3'
_refine_ls_weighting_scheme calc
_refine_ls_wR_factor_gt 0.075
_refine_ls_wR_factor_ref 0.0829
_reflns_Friedel_coverage 0
_reflns_number_gt 6725
_reflns_number_total 8692
_reflns_threshold_expression 'I > 2\s(I)'
_cod_data_source_file d3dt03907b2.cif
_cod_data_source_block exp_314
_cod_depositor_comments 'Adding full bibliography for 7715036--7715041.cif.'
_cod_database_code 7715037
_shelx_estimated_absorpt_t_min 0.296
_shelx_estimated_absorpt_t_max 0.498

loop_
_symmetry_equiv_pos_as_xyz
'x, y, z'
'-x+1/2, -y, z+1/2'
'-x, y+1/2, -z+1/2'
'x+1/2, -y+1/2, -z'
'-x, -y, -z'
'x-1/2, y, -z-1/2'
'x, -y-1/2, z-1/2'
'-x-1/2, y-1/2, z'

loop_
_atom_site_label
_atom_site_type_symbol
_atom_site_fract_x
_atom_site_fract_y
_atom_site_fract_z
_atom_site_U_iso_or_equiv
_atom_site_adp_type
_atom_site_occupancy
_atom_site_site_symmetry_order
_atom_site_calc_flag
_atom_site_refinement_flags_posn
_atom_site_refinement_flags_adp
_atom_site_refinement_flags_occupancy
_atom_site_disorder_assembly
_atom_site_disorder_group
O1 O 0.2748(2) 0.1390(2) 0.06589(13) 0.0488(8) Uani 1 1 d . . . . .
O4 O -0.0476(2) 0.1515(2) 0.18883(13) 0.0449(8) Uani 1 1 d . . . . .
C4 C 0.0112(3) 0.1979(2) 0.17886(16) 0.0299(8) Uani 1 1 d . . . . .
O2 O -0.0007(2) 0.0842(2) 0.07435(15) 0.0592(10) Uani 1 1 d . . . . .
O3 O 0.2273(2) 0.0850(2) 0.18360(15) 0.0575(10) Uani 1 1 d . . . . .
O7 O -0.0900(2) 0.4091(2) 0.17964(15) 0.0508(9) Uani 1 1 d . . . . .
C01 C 0.1210(3) 0.4389(3) 0.12374(16) 0.0314(9) Uani 1 1 d . . . . .
O8 O 0.3195(2) 0.4072(3) 0.06056(16) 0.0620(10) Uani 1 1 d . . . . .
C7 C -0.0304(3) 0.3697(3) 0.19565(16) 0.0328(9) Uani 1 1 d . . . . .
C010 C 0.2626(3) 0.3622(3) 0.04883(17) 0.0350(9) Uani 1 1 d . . . . .
C32 C 0.1177(3) 0.3606(3) 0.30227(17) 0.0352(9) Uani 1 1 d . . . . .
C13 C 0.2157(3) 0.2316(3) -0.05303(16) 0.0337(9) Uani 1 1 d . . . . .
C2 C 0.0440(3) 0.1375(3) 0.09054(17) 0.0337(9) Uani 1 1 d . . . . .
C12 C 0.1105(4) 0.3417(3) -0.05306(17) 0.0442(12) Uani 1 1 d . . . . .
C1 C 0.2182(3) 0.1887(3) 0.07414(17) 0.0332(9) Uani 1 1 d . . . . .
C3 C 0.1844(3) 0.1378(3) 0.16583(17) 0.0342(9) Uani 1 1 d . . . . .
C15 C 0.0697(3) 0.2595(4) -0.04025(18) 0.0408(11) Uani 1 1 d . . . . .
C31 C 0.0858(3) 0.2099(3) 0.29571(17) 0.0374(10) Uani 1 1 d . . . . .
C14 C 0.1330(3) 0.1929(3) -0.04153(16) 0.0349(9) Uani 1 1 d . . . . .
C11 C 0.2011(3) 0.3250(3) -0.06105(16) 0.0404(11) Uani 1 1 d . . . . .
C33 C 0.0252(3) 0.3501(3) 0.30912(16) 0.0352(9) Uani 1 1 d . . . . .
C34 C 0.0054(3) 0.2561(3) 0.30399(17) 0.0371(10) Uani 1 1 d . . . . .
C35 C 0.1555(3) 0.2738(3) 0.29359(17) 0.0360(9) Uani 1 1 d . . . . .
C45 C 0.2510(3) 0.2535(4) 0.2883(2) 0.0514(13) Uani 1 1 d . . . . .
H45A H 0.2836 0.308 0.2878 0.077 Uiso 1 1 calc R U . . .
H45B H 0.2695 0.2179 0.318 0.077 Uiso 1 1 calc R U . . .
H45C H 0.261 0.2218 0.2556 0.077 Uiso 1 1 calc R U . . .
C42 C 0.1692(4) 0.4454(3) 0.3066(2) 0.0529(13) Uani 1 1 d . . . . .
H42A H 0.2299 0.4334 0.3001 0.079 Uiso 1 1 calc R U . . .
H42B H 0.1483 0.4872 0.2806 0.079 Uiso 1 1 calc R U . . .
H42C H 0.1623 0.4698 0.3418 0.079 Uiso 1 1 calc R U . . .
C44 C -0.0819(3) 0.2135(4) 0.3142(2) 0.0566(14) Uani 1 1 d . . . . .
H44A H -0.1255 0.2587 0.3184 0.085 Uiso 1 1 calc R U . . .
H44B H -0.097 0.1762 0.2845 0.085 Uiso 1 1 calc R U . . .
H44C H -0.0788 0.1784 0.3462 0.085 Uiso 1 1 calc R U . . .
C43 C -0.0392(3) 0.4210(3) 0.3240(2) 0.0550(13) Uani 1 1 d . . . . .
H43A H -0.0968 0.3959 0.3258 0.083 Uiso 1 1 calc R U . . .
H43B H -0.0238 0.4455 0.3581 0.083 Uiso 1 1 calc R U . . .
H43C H -0.0382 0.467 0.2974 0.083 Uiso 1 1 calc R U . . .
C41 C 0.0944(4) 0.1114(3) 0.2932(2) 0.0545(14) Uani 1 1 d . . . . .
H41A H 0.1545 0.0959 0.2874 0.082 Uiso 1 1 calc R U . . .
H41B H 0.0749 0.086 0.3263 0.082 Uiso 1 1 calc R U . . .
H41C H 0.0595 0.0889 0.2644 0.082 Uiso 1 1 calc R U . . .
C24 C 0.1184(5) 0.0950(3) -0.0357(2) 0.0672(18) Uani 1 1 d . . . . .
H24A H 0.1734 0.0645 -0.0382 0.101 Uiso 1 1 calc R U . . .
H24B H 0.0921 0.083 -0.0016 0.101 Uiso 1 1 calc R U . . .
H24C H 0.0803 0.0747 -0.0637 0.101 Uiso 1 1 calc R U . . .
C23 C 0.2997(3) 0.1814(4) -0.0628(2) 0.0642(16) Uani 1 1 d . . . . .
H23A H 0.3461 0.2227 -0.0697 0.096 Uiso 1 1 calc R U . . .
H23B H 0.3137 0.1467 -0.0318 0.096 Uiso 1 1 calc R U . . .
H23C H 0.2926 0.1429 -0.0931 0.096 Uiso 1 1 calc R U . . .
C21 C 0.2680(5) 0.3897(4) -0.0802(2) 0.086(2) Uani 1 1 d . . . . .
H21A H 0.324 0.3611 -0.082 0.128 Uiso 1 1 calc R U . . .
H21B H 0.252 0.4108 -0.1151 0.128 Uiso 1 1 calc R U . . .
H21C H 0.271 0.4389 -0.0559 0.128 Uiso 1 1 calc R U . . .
C25 C -0.0274(3) 0.2462(6) -0.0336(2) 0.083(2) Uani 1 1 d . . . . .
H25A H -0.0563 0.3028 -0.0341 0.125 Uiso 1 1 calc R U . . .
H25B H -0.0492 0.2102 -0.0623 0.125 Uiso 1 1 calc R U . . .
H25C H -0.0386 0.2172 -0.0001 0.125 Uiso 1 1 calc R U . . .
C22 C 0.0644(5) 0.4297(4) -0.0597(2) 0.091(3) Uani 1 1 d . . . . .
H22A H 0.0033 0.4226 -0.0519 0.137 Uiso 1 1 calc R U . . .
H22B H 0.0893 0.4724 -0.0357 0.137 Uiso 1 1 calc R U . . .
H22C H 0.0711 0.45 -0.0959 0.137 Uiso 1 1 calc R U . . .
H01B H 0.076(3) 0.482(3) 0.1384(16) 0.028(11) Uiso 1 1 d . . . . .
H01A H 0.161(3) 0.475(3) 0.1049(16) 0.026(11) Uiso 1 1 d . . . . .
W1 W 0.11575(2) 0.23066(2) 0.12655(2) 0.02211(5) Uani 1 1 d . . . . .
Ru2 Ru 0.06046(2) 0.30581(2) 0.22646(2) 0.02433(7) Uani 1 1 d . . . . .
Ru3 Ru 0.16918(2) 0.29378(2) 0.02341(2) 0.02359(7) Uani 1 1 d . . . . .
S4 S 0.17366(7) 0.36570(6) 0.17251(4) 0.02803(19) Uani 1 1 d . . . . .
S5 S 0.06300(7) 0.36511(6) 0.07745(4) 0.02770(19) Uani 1 1 d . . . . .

loop_
_atom_site_aniso_label
_atom_site_aniso_U_11
_atom_site_aniso_U_22
_atom_site_aniso_U_33
_atom_site_aniso_U_23
_atom_site_aniso_U_13
_atom_site_aniso_U_12
O1 0.0473(18) 0.0524(18) 0.047(2) 0.0107(15) 0.0112(16) 0.0280(17)
O4 0.0470(18) 0.0440(17) 0.0438(19) -0.0091(14) 0.0139(15) -0.0201(16)
C4 0.033(2) 0.0267(17) 0.030(2) -0.0009(14) -0.0001(17) -0.0015(17)
O2 0.071(2) 0.0535(19) 0.053(2) -0.0141(17) 0.001(2) -0.031(2)
O3 0.065(2) 0.0489(19) 0.058(2) 0.0148(16) -0.002(2) 0.026(2)
O7 0.0418(17) 0.0432(17) 0.067(3) 0.0043(16) -0.0092(18) 0.0109(17)
C01 0.044(2) 0.0208(15) 0.029(2) 0.0001(14) 0.0039(18) -0.0007(18)
O8 0.0429(19) 0.073(2) 0.070(3) -0.013(2) -0.0049(19) -0.023(2)
C7 0.040(2) 0.0282(17) 0.031(2) -0.0046(15) 0.0046(18) -0.0032(18)
C010 0.030(2) 0.042(2) 0.032(2) -0.0042(17) 0.0047(17) -0.003(2)
C32 0.045(2) 0.037(2) 0.023(2) -0.0071(16) -0.0013(18) -0.004(2)
C13 0.035(2) 0.041(2) 0.025(2) -0.0046(16) 0.0010(17) 0.004(2)
C2 0.042(2) 0.0297(18) 0.030(2) -0.0007(15) 0.0014(18) -0.0022(19)
C12 0.070(3) 0.042(2) 0.021(2) 0.0023(17) 0.000(2) 0.027(2)
C1 0.035(2) 0.0324(18) 0.032(2) 0.0022(16) -0.0004(18) -0.0002(19)
C3 0.044(2) 0.0302(18) 0.029(2) 0.0016(15) -0.0015(18) 0.0049(19)
C15 0.031(2) 0.066(3) 0.025(2) -0.007(2) -0.0038(18) 0.001(2)
C31 0.053(3) 0.036(2) 0.023(2) 0.0048(16) -0.0062(19) 0.000(2)
C14 0.048(2) 0.036(2) 0.0212(19) -0.0081(15) 0.0017(18) -0.008(2)
C11 0.060(3) 0.040(2) 0.021(2) -0.0015(16) 0.008(2) -0.013(2)
C33 0.044(2) 0.041(2) 0.0202(19) -0.0030(15) 0.0037(18) -0.003(2)
C34 0.044(3) 0.042(2) 0.026(2) 0.0050(16) 0.0038(19) -0.006(2)
C35 0.043(2) 0.038(2) 0.027(2) 0.0005(16) -0.0067(19) 0.004(2)
C45 0.037(3) 0.071(3) 0.046(3) 0.002(2) -0.013(2) 0.002(3)
C42 0.069(3) 0.047(3) 0.043(3) -0.012(2) -0.010(3) -0.017(3)
C44 0.056(3) 0.077(4) 0.037(3) 0.006(2) 0.004(2) -0.025(3)
C43 0.065(3) 0.057(3) 0.043(3) -0.011(2) 0.016(3) 0.007(3)
C41 0.090(4) 0.037(2) 0.037(3) 0.0088(19) -0.005(3) -0.005(3)
C24 0.119(5) 0.039(2) 0.044(3) -0.014(2) 0.011(3) -0.025(3)
C23 0.052(3) 0.098(4) 0.043(3) -0.017(3) 0.002(3) 0.032(3)
C21 0.138(6) 0.079(4) 0.040(3) -0.005(3) 0.030(4) -0.058(4)
C25 0.032(3) 0.166(7) 0.053(4) -0.012(4) -0.009(3) 0.003(4)
C22 0.163(7) 0.076(4) 0.036(3) 0.004(3) -0.005(4) 0.080(5)
W1 0.02629(8) 0.01900(7) 0.02105(8) -0.00014(5) -0.00064(6) -0.00035(6)
Ru2 0.02906(16) 0.02336(13) 0.02056(14) -0.00051(10) 0.00028(12) -0.00185(12)
Ru3 0.02630(15) 0.02302(12) 0.02145(14) -0.00097(10) 0.00092(12) 0.00019(12)
S4 0.0318(5) 0.0269(4) 0.0253(5) -0.0013(3) -0.0014(4) -0.0062(4)
S5 0.0327(5) 0.0256(4) 0.0247(5) 0.0007(3) -0.0002(4) 0.0060(4)

loop_
_atom_type_symbol
_atom_type_description
_atom_type_scat_dispersion_real
_atom_type_scat_dispersion_imag
_atom_type_scat_source
C C 0.0033 0.0016 'International Tables Vol C Tables 4.2.6.8 and 6.1.1.4'
H H 0 0 'International Tables Vol C Tables 4.2.6.8 and 6.1.1.4'
O O 0.0106 0.006 'International Tables Vol C Tables 4.2.6.8 and 6.1.1.4'
S S 0.1246 0.1234 'International Tables Vol C Tables 4.2.6.8 and 6.1.1.4'
Ru Ru -1.2594 0.8363 'International Tables Vol C Tables 4.2.6.8 and 6.1.1.4'
W W -0.849 6.8722 'International Tables Vol C Tables 4.2.6.8 and 6.1.1.4'

loop_
_exptl_crystal_face_index_h
_exptl_crystal_face_index_k
_exptl_crystal_face_index_l
_exptl_crystal_face_perp_dist
-10 4 -30 0.0871
18 -7 16 0.0572
10 -4 31 0.0685
-18 0 -20 0.0851
11 18 4 0.1685
-17 6 20 0.1033
-1 19 16 0.1846
-15 8 -21 0.093
17 -4 -20 0.0498
-8 -19 -5 0.1081
-22 -1 1 0.0826
13 10 23 0.1361
16 5 -22 0.066
5 -15 -23 0.0815

loop_
_geom_angle_atom_site_label_1
_geom_angle_atom_site_label_2
_geom_angle_atom_site_label_3
_geom_angle
_geom_angle_site_symmetry_1
_geom_angle_site_symmetry_3
_geom_angle_publ_flag
O4 C4 W1 148.4(3) . . ?
O4 C4 Ru2 127.2(3) . . ?
W1 C4 Ru2 84.34(14) . . ?
S4 C01 S5 105.58(19) . . ?
O7 C7 Ru2 175.4(4) . . ?
O8 C010 Ru3 174.7(4) . . ?
C33 C32 C35 108.2(4) . . ?
C33 C32 C42 127.0(4) . . ?
C35 C32 C42 124.7(4) . . ?
C33 C32 Ru2 71.0(2) . . ?
C35 C32 Ru2 72.3(2) . . ?
C42 C32 Ru2 125.3(3) . . ?
C14 C13 C11 107.0(4) . . ?
C14 C13 C23 125.7(4) . . ?
C11 C13 C23 126.8(5) . . ?
C14 C13 Ru3 73.6(2) . . ?
C11 C13 Ru3 70.2(2) . . ?
C23 C13 Ru3 128.0(3) . . ?
O2 C2 W1 173.8(4) . . ?
C11 C12 C15 107.8(4) . . ?
C11 C12 C22 126.4(5) . . ?
C15 C12 C22 125.7(5) . . ?
C11 C12 Ru3 70.8(3) . . ?
C15 C12 Ru3 72.7(2) . . ?
C22 C12 Ru3 124.5(3) . . ?
O1 C1 W1 147.6(3) . . ?
O1 C1 Ru3 128.7(3) . . ?
W1 C1 Ru3 83.62(15) . . ?
O3 C3 W1 173.6(4) . . ?
C14 C15 C12 108.4(4) . . ?
C14 C15 C25 126.2(5) . . ?
C12 C15 C25 124.9(5) . . ?
C14 C15 Ru3 73.3(2) . . ?
C12 C15 Ru3 70.4(3) . . ?
C25 C15 Ru3 128.0(4) . . ?
C34 C31 C35 108.5(4) . . ?
C34 C31 C41 124.6(5) . . ?
C35 C31 C41 126.8(5) . . ?
C34 C31 Ru2 69.9(2) . . ?
C35 C31 Ru2 71.0(2) . . ?
C41 C31 Ru2 127.7(3) . . ?
C15 C14 C13 109.1(4) . . ?
C15 C14 C24 127.0(5) . . ?
C13 C14 C24 123.8(5) . . ?
C15 C14 Ru3 71.0(2) . . ?
C13 C14 Ru3 69.9(2) . . ?
C24 C14 Ru3 128.3(3) . . ?
C12 C11 C13 107.7(4) . . ?
C12 C11 C21 126.7(5) . . ?
C13 C11 C21 125.3(5) . . ?
C12 C11 Ru3 71.9(2) . . ?
C13 C11 Ru3 72.2(2) . . ?
C21 C11 Ru3 126.5(3) . . ?
C32 C33 C34 107.7(4) . . ?
C32 C33 C43 126.8(4) . . ?
C34 C33 C43 125.3(4) . . ?
C32 C33 Ru2 71.6(2) . . ?
C34 C33 Ru2 71.2(2) . . ?
C43 C33 Ru2 126.8(3) . . ?
C31 C34 C33 107.9(4) . . ?
C31 C34 C44 125.5(4) . . ?
C33 C34 C44 125.9(5) . . ?
C31 C34 Ru2 73.4(2) . . ?
C33 C34 Ru2 70.9(2) . . ?
C44 C34 Ru2 128.5(3) . . ?
C31 C35 C32 107.7(4) . . ?
C31 C35 C45 126.2(4) . . ?
C32 C35 C45 125.9(4) . . ?
C31 C35 Ru2 72.2(2) . . ?
C32 C35 Ru2 70.3(2) . . ?
C45 C35 Ru2 127.0(3) . . ?
C2 W1 C3 91.06(17) . . ?
C2 W1 C4 72.55(16) . . ?
C3 W1 C4 86.02(16) . . ?
C2 W1 C1 85.36(16) . . ?
C3 W1 C1 73.15(17) . . ?
C4 W1 C1 149.36(14) . . ?
C2 W1 S4 167.08(13) . . ?
C3 W1 S4 99.03(12) . . ?
C4 W1 S4 99.97(10) . . ?
C1 W1 S4 105.22(11) . . ?
C2 W1 S5 99.82(12) . . ?
C3 W1 S5 166.77(13) . . ?
C4 W1 S5 104.34(11) . . ?
C1 W1 S5 100.07(11) . . ?
S4 W1 S5 71.39(3) . . ?
C2 W1 Ru3 89.10(12) . . ?
C3 W1 Ru3 121.48(13) . . ?
C4 W1 Ru3 147.73(11) . . ?
C1 W1 Ru3 48.55(11) . . ?
S4 W1 Ru3 92.43(2) . . ?
S5 W1 Ru3 51.84(2) . . ?
C2 W1 Ru2 120.52(12) . . ?
C3 W1 Ru2 90.20(12) . . ?
C4 W1 Ru2 48.24(10) . . ?
C1 W1 Ru2 149.98(11) . . ?
S4 W1 Ru2 51.90(2) . . ?
S5 W1 Ru2 90.72(2) . . ?
Ru3 W1 Ru2 137.379(9) . . ?
C7 Ru2 C4 84.28(16) . . ?
C7 Ru2 C33 92.78(17) . . ?
C4 Ru2 C33 130.69(16) . . ?
C7 Ru2 C34 104.50(18) . . ?
C4 Ru2 C34 95.42(16) . . ?
C33 Ru2 C34 37.86(15) . . ?
C7 Ru2 C32 116.83(17) . . ?
C4 Ru2 C32 151.83(15) . . ?
C33 Ru2 C32 37.31(16) . . ?
C34 Ru2 C32 62.58(16) . . ?
C7 Ru2 C35 153.50(16) . . ?
C4 Ru2 C35 118.16(15) . . ?
C33 Ru2 C35 62.29(16) . . ?
C34 Ru2 C35 62.01(17) . . ?
C32 Ru2 C35 37.34(15) . . ?
C7 Ru2 C31 140.13(18) . . ?
C4 Ru2 C31 90.03(15) . . ?
C33 Ru2 C31 61.96(16) . . ?
C34 Ru2 C31 36.73(17) . . ?
C32 Ru2 C31 61.79(16) . . ?
C35 Ru2 C31 36.74(16) . . ?
C7 Ru2 S4 96.51(13) . . ?
C4 Ru2 S4 103.20(11) . . ?
C33 Ru2 S4 125.97(11) . . ?
C34 Ru2 S4 153.17(13) . . ?
C32 Ru2 S4 93.17(12) . . ?
C35 Ru2 S4 91.94(12) . . ?
C31 Ru2 S4 123.13(13) . . ?
C7 Ru2 W1 93.67(12) . . ?
C4 Ru2 W1 47.42(11) . . ?
C33 Ru2 W1 172.97(11) . . ?
C34 Ru2 W1 137.01(12) . . ?
C32 Ru2 W1 139.89(12) . . ?
C35 Ru2 W1 111.75(12) . . ?
C31 Ru2 W1 111.08(12) . . ?
S4 Ru2 W1 55.97(2) . . ?
C010 Ru3 C1 86.53(18) . . ?
C010 Ru3 C11 92.19(18) . . ?
C1 Ru3 C11 129.61(17) . . ?
C010 Ru3 C12 114.8(2) . . ?
C1 Ru3 C12 151.45(16) . . ?
C11 Ru3 C12 37.27(18) . . ?
C010 Ru3 C13 106.10(17) . . ?
C1 Ru3 C13 94.83(15) . . ?
C11 Ru3 C13 37.63(15) . . ?
C12 Ru3 C13 62.14(16) . . ?
C010 Ru3 C15 151.35(19) . . ?
C1 Ru3 C15 118.62(17) . . ?
C11 Ru3 C15 61.74(17) . . ?
C12 Ru3 C15 36.91(18) . . ?
C13 Ru3 C15 61.22(16) . . ?
C010 Ru3 C14 142.15(17) . . ?
C1 Ru3 C14 90.80(16) . . ?
C11 Ru3 C14 61.27(15) . . ?
C12 Ru3 C14 60.68(17) . . ?
C13 Ru3 C14 36.50(16) . . ?
C15 Ru3 C14 35.68(17) . . ?
C010 Ru3 S5 94.56(13) . . ?
C1 Ru3 S5 103.61(12) . . ?
C11 Ru3 S5 126.66(13) . . ?
C12 Ru3 S5 93.79(12) . . ?
C13 Ru3 S5 153.09(11) . . ?
C15 Ru3 S5 92.49(12) . . ?
C14 Ru3 S5 122.63(12) . . ?
C010 Ru3 W1 95.45(13) . . ?
C1 Ru3 W1 47.83(11) . . ?
C11 Ru3 W1 171.64(11) . . ?
C12 Ru3 W1 139.72(14) . . ?
C13 Ru3 W1 135.87(11) . . ?
C15 Ru3 W1 111.42(12) . . ?
C14 Ru3 W1 110.40(11) . . ?
S5 Ru3 W1 56.12(2) . . ?
C01 S4 Ru2 106.64(15) . . ?
C01 S4 W1 91.59(13) . . ?
Ru2 S4 W1 72.13(3) . . ?
C01 S5 Ru3 107.64(15) . . ?
C01 S5 W1 91.43(13) . . ?
Ru3 S5 W1 72.04(3) . . ?

loop_
_geom_bond_atom_site_label_1
_geom_bond_atom_site_label_2
_geom_bond_distance
_geom_bond_site_symmetry_2
_geom_bond_publ_flag
O1 C1 1.163(5) . ?
O4 C4 1.166(5) . ?
C4 W1 2.124(4) . ?
C4 Ru2 2.152(4) . ?
O2 C2 1.130(5) . ?
O3 C3 1.123(5) . ?
O7 C7 1.160(5) . ?
C01 S4 1.831(4) . ?
C01 S5 1.834(4) . ?
O8 C010 1.142(5) . ?
C7 Ru2 1.858(4) . ?
C010 Ru3 1.873(4) . ?
C32 C33 1.434(6) . ?
C32 C35 1.447(6) . ?
C32 C42 1.505(6) . ?
C32 Ru2 2.246(4) . ?
C13 C14 1.421(6) . ?
C13 C11 1.440(6) . ?
C13 C23 1.511(6) . ?
C13 Ru3 2.245(4) . ?
C2 W1 1.997(4) . ?
C12 C11 1.423(7) . ?
C12 C15 1.423(7) . ?
C12 C22 1.512(6) . ?
C12 Ru3 2.233(4) . ?
C1 W1 2.139(4) . ?
C1 Ru3 2.163(4) . ?
C3 W1 2.007(4) . ?
C15 C14 1.395(7) . ?
C15 C25 1.508(7) . ?
C15 Ru3 2.263(4) . ?
C31 C34 1.428(7) . ?
C31 C35 1.437(7) . ?
C31 C41 1.492(6) . ?
C31 Ru2 2.289(4) . ?
C14 C24 1.500(6) . ?
C14 Ru3 2.292(4) . ?
C11 C21 1.492(7) . ?
C11 Ru3 2.218(4) . ?
C33 C34 1.454(6) . ?
C33 C43 1.501(6) . ?
C33 Ru2 2.238(4) . ?
C34 C44 1.503(7) . ?
C34 Ru2 2.243(4) . ?
C35 C45 1.498(7) . ?
C35 Ru2 2.273(4) . ?
W1 S4 2.4994(9) . ?
W1 S5 2.5029(9) . ?
W1 Ru3 2.8680(3) . ?
W1 Ru2 2.8706(3) . ?
Ru2 S4 2.3735(10) . ?
Ru3 S5 2.3707(10) . ?
